data_1508735
loop_
_publ_author_name
'Wang, Ruomeng'
'Bojase, Gomotsang'
'Willis, Anthony C.'
'Paddon-Row, Michael N'
'Sherburn, Michael S.'

_publ_section_title
;
 Nitroso-dienophile additions to dendralenes: a short synthesis of
 branched aminosugars.
;
_journal_issue 22
_journal_name_full 'Organic letters'
_journal_page_first 5652
_journal_page_last 5655
_journal_paper_doi 10.1021/ol302619r
_journal_volume 14
_journal_year 2012
_chemical_compound_source local
_chemical_formula_moiety 'C28 H28 N2 O2'
_chemical_formula_sum 'C28 H28 N2 O2'
_chemical_formula_weight 424.54
_space_group_IT_number 14
_symmetry_cell_setting monoclinic
_symmetry_space_group_name_Hall '-P 2ybc'
_symmetry_space_group_name_H-M 'P 1 21/c 1'
_atom_sites_solution_hydrogens geom
_atom_sites_solution_primary direct
_audit_creation_date 09-11-04
_audit_creation_method CRYSTALS_ver_12.87
_audit_update_record
;
2009-11-04 - Report on C28 H28 N2 O2
             by Anthony C. Willis
             for (Cynthia) Ruomeng Wang and Mick Sherburn
2009-11-04 - passes checkcif tests with minor warnings
;
_cell_angle_alpha 90
_cell_angle_beta 106.0362(10)
_cell_angle_gamma 90
_cell_formula_units_Z 2
_cell_length_a 9.4094(2)
_cell_length_b 7.5770(1)
_cell_length_c 16.8099(4)
_cell_measurement_reflns_used 13875
_cell_measurement_temperature 200
_cell_measurement_theta_max 27.5
_cell_measurement_theta_min 2.6
_cell_volume 1151.83(4)
_computing_cell_refinement 'DENZO/SCALEPACK (Otwinowski & Minor, 1997)'
_computing_data_collection 'COLLECT (Nonius, 2001).'
_computing_data_reduction 'DENZO/SCALEPACK (Otwinowski & Minor, 1997)'
_computing_molecular_graphics
; 
ORTEP-II (Johnson 1976) in teXsan (MSC, 1992-1997)
;
_computing_publication_material 'CRYSTALS (Betteridge et al., 2003)'
_computing_structure_refinement 'CRYSTALS (Betteridge et al., 2003)'
_computing_structure_solution 'SIR92 (Altomare et al., 1994)'
_diffrn_ambient_temperature 200
_diffrn_measured_fraction_theta_full 0.997
_diffrn_measured_fraction_theta_max 0.997
_diffrn_measurement_device 'Nonius KappaCCD'
_diffrn_measurement_device_type Area
_diffrn_measurement_method '\f & \w scans'
_diffrn_radiation_monochromator graphite
_diffrn_radiation_type 'Mo K\a'
_diffrn_radiation_wavelength 0.71073
_diffrn_reflns_av_R_equivalents 0.040
_diffrn_reflns_limit_h_max 12
_diffrn_reflns_limit_h_min -12
_diffrn_reflns_limit_k_max 9
_diffrn_reflns_limit_k_min -8
_diffrn_reflns_limit_l_max 21
_diffrn_reflns_limit_l_min -21
_diffrn_reflns_number 24097
_diffrn_reflns_theta_full 27.515
_diffrn_reflns_theta_max 27.515
_diffrn_reflns_theta_min 2.880
_diffrn_standards_number 0
_exptl_absorpt_coefficient_mu 0.077
_exptl_absorpt_correction_T_max 0.990
_exptl_absorpt_correction_T_min 0.964
_exptl_absorpt_correction_type integration
_exptl_absorpt_process_details
;
via Gaussian method (Coppens, 1970) implemented in maXus (2000)
;
_exptl_crystal_colour 'pale yellow'
_exptl_crystal_density_diffrn 1.224
_exptl_crystal_density_method 'not measured'
_exptl_crystal_description plate
_exptl_crystal_F_000 452
_exptl_crystal_size_max 0.590
_exptl_crystal_size_mid 0.550
_exptl_crystal_size_min 0.220
_refine_diff_density_max 0.21
_refine_diff_density_min -0.19
_refine_ls_extinction_method None
_refine_ls_goodness_of_fit_ref 0.9953
_refine_ls_hydrogen_treatment refxyz
_refine_ls_matrix_type full
_refine_ls_number_parameters 187
_refine_ls_number_reflns 2634
_refine_ls_number_restraints 0
_refine_ls_R_factor_all 0.0420
_refine_ls_R_factor_gt 0.0369
_refine_ls_shift/su_max 0.0003179
_refine_ls_shift/su_mean 2.0258007
_refine_ls_structure_factor_coef Fsqd
_refine_ls_weighting_details
;
 Method= Modified Sheldrick 
 w=1/[\s^2^(F^2^) + ( 0.05P)^2^ + 0.26P] 
 ,where P=(max(Fo^2^,0) + 2Fc^2^)/3 
;
_refine_ls_weighting_scheme calc
_refine_ls_wR_factor_all 0.0995
_refine_ls_wR_factor_gt 0.0955
_refine_ls_wR_factor_ref 0.0995
_reflns_limit_h_max 11
_reflns_limit_h_min -12
_reflns_limit_k_max 9
_reflns_limit_k_min 0
_reflns_limit_l_max 21
_reflns_limit_l_min 0
_reflns_number_gt 2329
_reflns_number_total 2634
_reflns_threshold_expression I>2.0\s(I)
_oxford_diffrn_Wilson_B_factor 2.86
_oxford_diffrn_Wilson_scale 0.30
_oxford_refine_ls_r_factor_ref 0.0420
_oxford_refine_ls_scale 1.849(15)
_oxford_reflns_number_all 2634
_oxford_reflns_threshold_expression_ref I>-10.0\s(I)
_oxford_structure_analysis_title '11021747 fast'
_cod_data_source_file ol302619r_si_004.cif
_cod_data_source_block she0934
_cod_depositor_comments
;
The following automatic conversions were performed:

'_symmetry_cell_setting' value 'Monoclinic' changed to 'monoclinic'
according to /home/saulius/struct/CIF-dictionaries/cif_core.dic
dictionary named 'cif_core.dic' version 2.4.2 from 2011-04-26.

Automatic conversion script
Id: cif_fix_values 1891 2012-01-12 08:04:46Z andrius 
;
_cod_original_sg_symbol_H-M 'P 1 21/c 1 '
_cod_database_code 1508735

loop_
_symmetry_equiv_pos_as_xyz
x,y,z
-x,-y,-z
-x,y+1/2,-z+1/2
x,-y+1/2,z+1/2

loop_
_atom_site_label
_atom_site_type_symbol
_atom_site_fract_x
_atom_site_fract_y
_atom_site_fract_z
_atom_site_U_iso_or_equiv
_atom_site_occupancy
_atom_site_adp_type
O1 O 0.61217(8) 0.41980(10) 0.21765(5) 0.0359 1.0000 Uani
N2 N 0.72764(9) 0.54876(11) 0.24793(5) 0.0320 1.0000 Uani
C3 C 0.77541(11) 0.53371(15) 0.33837(6) 0.0329 1.0000 Uani
C4 C 0.64345(11) 0.54871(13) 0.37265(6) 0.0299 1.0000 Uani
C5 C 0.50742(11) 0.53687(14) 0.32144(6) 0.0323 1.0000 Uani
C6 C 0.48160(11) 0.49229(16) 0.23211(6) 0.0357 1.0000 Uani
C7 C 0.83778(11) 0.52240(13) 0.20598(6) 0.0317 1.0000 Uani
C8 C 0.80662(12) 0.43207(15) 0.13091(6) 0.0367 1.0000 Uani
C9 C 0.91515(14) 0.41598(17) 0.08946(7) 0.0429 1.0000 Uani
C10 C 1.05427(14) 0.48762(17) 0.12152(7) 0.0434 1.0000 Uani
C11 C 1.08482(13) 0.57755(16) 0.19590(8) 0.0416 1.0000 Uani
C12 C 0.97807(12) 0.59540(15) 0.23826(7) 0.0384 1.0000 Uani
C13 C 0.67086(11) 0.57843(13) 0.46259(6) 0.0325 1.0000 Uani
C14 C 0.80546(13) 0.60506(19) 0.51368(7) 0.0476 1.0000 Uani
C15 C 0.53948(11) 0.58348(13) 0.49699(6) 0.0304 1.0000 Uani
C16 C 0.49908(13) 0.73791(14) 0.52167(7) 0.0391 1.0000 Uani
H31 H 0.8425(14) 0.6358(18) 0.3581(7) 0.0395 1.0000 Uiso
H32 H 0.8316(14) 0.4246(17) 0.3572(8) 0.0399 1.0000 Uiso
H51 H 0.4200(14) 0.5500(16) 0.3408(8) 0.0382 1.0000 Uiso
H61 H 0.4472(14) 0.5999(18) 0.1959(8) 0.0429 1.0000 Uiso
H62 H 0.4078(15) 0.3968(18) 0.2164(8) 0.0437 1.0000 Uiso
H81 H 0.7100(15) 0.3799(18) 0.1092(8) 0.0436 1.0000 Uiso
H91 H 0.8895(15) 0.347(2) 0.0368(9) 0.0519 1.0000 Uiso
H101 H 1.1297(16) 0.4763(19) 0.0934(9) 0.0515 1.0000 Uiso
H111 H 1.1801(16) 0.6308(19) 0.2189(8) 0.0503 1.0000 Uiso
H121 H 1.0007(14) 0.6608(19) 0.2898(8) 0.0461 1.0000 Uiso
H141 H 0.8210(16) 0.623(2) 0.5748(9) 0.0572 1.0000 Uiso
H142 H 0.8958(17) 0.6073(19) 0.4938(9) 0.0565 1.0000 Uiso
H161 H 0.4138(15) 0.7486(17) 0.5447(8) 0.0458 1.0000 Uiso
H162 H 0.5535(14) 0.845(2) 0.5163(8) 0.0477 1.0000 Uiso

loop_
_atom_site_aniso_label
_atom_site_aniso_U_11
_atom_site_aniso_U_22
_atom_site_aniso_U_33
_atom_site_aniso_U_23
_atom_site_aniso_U_13
_atom_site_aniso_U_12
O1 0.0302(4) 0.0374(4) 0.0418(4) -0.0103(3) 0.0125(3) -0.0057(3)
N2 0.0300(4) 0.0337(4) 0.0339(4) -0.0057(3) 0.0115(3) -0.0055(3)
C3 0.0295(5) 0.0369(5) 0.0336(5) -0.0025(4) 0.0109(4) -0.0016(4)
C4 0.0307(5) 0.0278(5) 0.0331(5) 0.0015(4) 0.0121(4) 0.0004(4)
C5 0.0303(5) 0.0348(5) 0.0338(5) 0.0037(4) 0.0121(4) 0.0029(4)
C6 0.0286(5) 0.0438(6) 0.0349(5) -0.0029(4) 0.0092(4) 0.0003(4)
C7 0.0340(5) 0.0298(5) 0.0338(5) 0.0029(4) 0.0137(4) 0.0031(4)
C8 0.0379(6) 0.0416(6) 0.0303(5) 0.0017(4) 0.0089(4) 0.0044(4)
C9 0.0516(7) 0.0500(7) 0.0302(5) 0.0038(5) 0.0162(5) 0.0101(5)
C10 0.0480(6) 0.0475(6) 0.0428(6) 0.0112(5) 0.0262(5) 0.0099(5)
C11 0.0381(6) 0.0424(6) 0.0496(6) 0.0040(5) 0.0208(5) -0.0008(5)
C12 0.0374(6) 0.0394(6) 0.0425(6) -0.0053(5) 0.0177(5) -0.0045(4)
C13 0.0332(5) 0.0330(5) 0.0324(5) 0.0018(4) 0.0111(4) 0.0004(4)
C14 0.0366(6) 0.0693(8) 0.0365(6) -0.0029(5) 0.0095(5) -0.0035(5)
C15 0.0327(5) 0.0316(5) 0.0273(4) 0.0022(4) 0.0092(4) 0.0017(4)
C16 0.0477(6) 0.0318(5) 0.0409(6) 0.0011(4) 0.0176(5) 0.0026(5)

loop_
_atom_type_symbol
_atom_type_scat_dispersion_real
_atom_type_scat_dispersion_imag
_atom_type_scat_Cromer_Mann_a1
_atom_type_scat_Cromer_Mann_b1
_atom_type_scat_Cromer_Mann_a2
_atom_type_scat_Cromer_Mann_b2
_atom_type_scat_Cromer_Mann_a3
_atom_type_scat_Cromer_Mann_b3
_atom_type_scat_Cromer_Mann_a4
_atom_type_scat_Cromer_Mann_b4
_atom_type_scat_Cromer_Mann_c
_atom_type_scat_source
C 0.0033 0.0016 2.3100 20.8439 1.0200 10.2075 1.5886 0.5687 0.8650 51.6512 0.2156 'International Tables Vol C 4.2.6.8 and 6.1.1.4'
H 0.0000 0.0000 0.4930 10.5109 0.3229 26.1257 0.1402 3.1424 0.0408 57.7998 0.0030 'International Tables Vol C 4.2.6.8 and 6.1.1.4'
N 0.0061 0.0033 12.2126 0.0057 3.1322 9.8933 2.0125 28.9975 1.1663 0.5826 -11.5290 'International Tables Vol C 4.2.6.8 and 6.1.1.4'
O 0.0106 0.0060 3.0485 13.2771 2.2868 5.7011 1.5463 0.3239 0.8670 32.9089 0.2508 'International Tables Vol C 4.2.6.8 and 6.1.1.4'

loop_
_exptl_crystal_face_index_h
_exptl_crystal_face_index_k
_exptl_crystal_face_index_l
_exptl_crystal_face_perp_dist
1 0 0 0.300
0 1 0 0.300
0 -1 0 0.300
0 0 1 0.130
0 0 -1 0.080
1 0 -2 0.159
-1 0 2 0.120
3 1 0 0.235
-3 -1 0 0.250
-1 1 0 0.291
1 -1 0 0.308

loop_
_geom_angle_atom_site_label_1
_geom_angle_site_symmetry_1
_geom_angle_atom_site_label_2
_geom_angle_atom_site_label_3
_geom_angle_site_symmetry_3
_geom_angle
_geom_angle_publ_flag
N2 . O1 C6 . 106.19(7) yes
O1 . N2 C3 . 107.33(7) yes
O1 . N2 C7 . 108.12(7) yes
C3 . N2 C7 . 116.58(8) yes
N2 . C3 C4 . 109.93(8) yes
N2 . C3 H31 . 105.7(7) no
C4 . C3 H31 . 109.1(7) no
N2 . C3 H32 . 112.4(7) no
C4 . C3 H32 . 111.4(7) no
H31 . C3 H32 . 108.1(10) no
C3 . C4 C5 . 119.48(9) yes
C3 . C4 C13 . 118.15(8) yes
C5 . C4 C13 . 122.37(9) yes
C4 . C5 C6 . 121.69(9) yes
C4 . C5 H51 . 121.8(7) no
C6 . C5 H51 . 116.4(7) no
C5 . C6 O1 . 110.50(8) yes
C5 . C6 H61 . 111.0(7) no
O1 . C6 H61 . 110.7(7) no
C5 . C6 H62 . 110.0(8) no
O1 . C6 H62 . 104.3(8) no
H61 . C6 H62 . 110.1(11) no
N2 . C7 C8 . 121.27(9) yes
N2 . C7 C12 . 119.55(9) yes
C8 . C7 C12 . 119.12(9) yes
C7 . C8 C9 . 119.77(11) yes
C7 . C8 H81 . 119.0(7) no
C9 . C8 H81 . 121.3(7) no
C8 . C9 C10 . 121.17(11) yes
C8 . C9 H91 . 117.3(8) no
C10 . C9 H91 . 121.5(8) no
C9 . C10 C11 . 118.96(10) yes
C9 . C10 H101 . 121.5(9) no
C11 . C10 H101 . 119.5(9) no
C10 . C11 C12 . 120.83(11) yes
C10 . C11 H111 . 120.5(8) no
C12 . C11 H111 . 118.6(8) no
C7 . C12 C11 . 120.16(10) yes
C7 . C12 H121 . 120.0(7) no
C11 . C12 H121 . 119.8(8) no
C4 . C13 C14 . 123.18(10) yes
C4 . C13 C15 . 117.87(8) yes
C14 . C13 C15 . 118.92(9) yes
C13 . C14 H141 . 121.5(8) no
C13 . C14 H142 . 122.2(8) no
H141 . C14 H142 . 116.3(12) no
C13 . C15 C15 2_666 119.00(11) yes
C13 . C15 C16 . 118.57(9) yes
C15 2_666 C15 C16 . 122.43(11) yes
C15 . C16 H161 . 121.9(8) no
C15 . C16 H162 . 119.9(8) no
H161 . C16 H162 . 118.2(11) no

loop_
_geom_bond_atom_site_label_1
_geom_bond_atom_site_label_2
_geom_bond_site_symmetry_2
_geom_bond_distance
_geom_bond_publ_flag
O1 N2 . 1.4453(11) yes
O1 C6 . 1.4266(12) yes
N2 C3 . 1.4659(13) yes
N2 C7 . 1.4195(12) yes
C3 C4 . 1.5107(13) yes
C3 H31 . 0.996(13) no
C3 H32 . 0.985(13) no
C4 C5 . 1.3337(14) yes
C4 C13 . 1.4790(14) yes
C5 C6 . 1.4920(14) yes
C5 H51 . 0.970(13) no
C6 H61 . 1.016(14) no
C6 H62 . 0.987(14) no
C7 C8 . 1.3937(14) yes
C7 C12 . 1.3954(15) yes
C8 C9 . 1.3915(15) yes
C8 H81 . 0.966(13) no
C9 C10 . 1.3817(18) yes
C9 H91 . 0.999(14) no
C10 C11 . 1.3827(17) yes
C10 H101 . 0.959(14) no
C11 C12 . 1.3890(15) yes
C11 H111 . 0.962(14) no
C12 H121 . 0.969(13) no
C13 C14 . 1.3348(16) yes
C13 C15 . 1.5030(13) yes
C14 H141 . 1.006(15) no
C14 H142 . 0.995(15) no
C15 C15 2_666 1.4846(19) yes
C15 C16 . 1.3315(14) yes
C16 H161 . 0.986(13) no
C16 H162 . 0.976(14) no

loop_
_geom_contact_atom_site_label_1
_geom_contact_atom_site_label_2
_geom_contact_distance
_geom_contact_site_symmetry_2
_geom_contact_publ_flag
O1 C5 3.116(1) 3_645 no
O1 C6 3.521(1) 3_645 no
C5 C6 3.575(2) 3_655 no
C8 C16 3.597(1) 3_645 no

loop_
_geom_torsion_atom_site_label_1
_geom_torsion_atom_site_label_2
_geom_torsion_atom_site_label_3
_geom_torsion_atom_site_label_4
_geom_torsion_site_symmetry_3
_geom_torsion_site_symmetry_4
_geom_torsion
_geom_torsion_publ_flag
O1 N2 C3 C4 . . -53.5(1) no
O1 N2 C7 C8 . . 20.3(1) no
O1 N2 C7 C12 . . -162.83(9) no
O1 C6 C5 C4 . . 16.0(1) no
N2 O1 C6 C5 . . -56.0(1) no
N2 C3 C4 C5 . . 13.2(1) no
N2 C3 C4 C13 . . -166.03(8) no
N2 C7 C8 C9 . . 176.9(1) no
N2 C7 C12 C11 . . -177.0(1) no
C3 N2 O1 C6 . . 77.52(9) no
C3 N2 C7 C8 . . 141.2(1) no
C3 N2 C7 C12 . . -41.9(1) no
C3 C4 C5 C6 . . 5.8(2) no
C3 C4 C13 C14 . . 4.9(2) no
C3 C4 C13 C15 . . -176.78(9) no
C4 C3 N2 C7 . . -174.88(8) no
C4 C13 C15 C15 . 2_666 72.2(1) no
C4 C13 C15 C16 . . -108.4(1) no
C5 C4 C13 C14 . . -174.3(1) no
C5 C4 C13 C15 . . 4.0(1) no
C6 O1 N2 C7 . . -155.94(8) no
C6 C5 C4 C13 . . -174.9(1) no
C7 C8 C9 C10 . . 0.2(2) no
C7 C12 C11 C10 . . -0.1(2) no
C8 C7 C12 C11 . . -0.1(2) no
C8 C9 C10 C11 . . -0.4(2) no
C9 C8 C7 C12 . . 0.0(2) no
C9 C10 C11 C12 . . 0.3(2) no
C13 C15 C15 C13 2_666 2_666 180.0 no
C13 C15 C15 C16 2_666 2_666 -0.6(2) no
C14 C13 C15 C15 . 2_666 -109.4(1) no
C14 C13 C15 C16 . . 70.0(1) no
C16 C15 C15 C16 2_666 2_666 -180.0 no
